data_4330281
loop_
_publ_author_name
'Sean D. Reilly'
'Brian L. Scott'
'Andrew J. Gaunt'

_publ_section_title
;
 [N(n-Bu)4]2[Pu(NO3)6] and [N(n-Bu)4]2[PuCl6]: Starting Materials To
 Facilitate Nonaqueous Plutonium(IV) Chemistry
;
_journal_name_full 'Inorganic Chemistry'
_journal_page_first 9165
_journal_page_last 9167
_journal_paper_doi 10.1021/ic301518g
_journal_volume 51
_journal_year 2012
_chemical_formula_sum 'C32 H72 N8 O18 Pu'
_chemical_formula_weight 1095.97
_chemical_name_systematic
; 
 ? 
;
_space_group_IT_number 14
_symmetry_cell_setting monoclinic
_symmetry_space_group_name_Hall '-P 2yn'
_symmetry_space_group_name_H-M 'P 1 21/n 1'
_atom_sites_solution_hydrogens geom
_atom_sites_solution_primary direct
_atom_sites_solution_secondary difmap
_audit_creation_method SHELXL-97
_cell_angle_alpha 90.00
_cell_angle_beta 94.0830(10)
_cell_angle_gamma 90.00
_cell_formula_units_Z 2
_cell_length_a 10.4530(10)
_cell_length_b 19.0104(19)
_cell_length_c 11.7359(12)
_cell_measurement_temperature 141(2)
_cell_volume 2326.2(4)
_computing_cell_refinement 'SAINT 4.05 (Bruker, 1996)'
_computing_data_collection 'SMART 4.210 (Bruker, 1996)'
_computing_data_reduction 'SAINT 4.05 (Bruker, 1996)'
_computing_molecular_graphics 'SHELXTL 6.10 (Bruker, 2001)'
_computing_publication_material 'SHELXTL 6.10 (Bruker, 2001)'
_computing_structure_refinement 'SHELXL-97 (Sheldrick, 1997)'
_computing_structure_solution 'SHELXS-97 (Sheldrick, 1997)'
_diffrn_ambient_temperature 141(2)
_diffrn_measured_fraction_theta_full 1.000
_diffrn_measured_fraction_theta_max 0.947
_diffrn_measurement_device_type 'Bruker SMART 1k CCD'
_diffrn_measurement_method '\f scans'
_diffrn_radiation_monochromator graphite
_diffrn_radiation_source 'fine-focus sealed tube'
_diffrn_radiation_type MoK\a
_diffrn_radiation_wavelength 0.71073
_diffrn_reflns_av_R_equivalents 0.0274
_diffrn_reflns_av_sigmaI/netI 0.0245
_diffrn_reflns_limit_h_max 14
_diffrn_reflns_limit_h_min -14
_diffrn_reflns_limit_k_max 25
_diffrn_reflns_limit_k_min -25
_diffrn_reflns_limit_l_max 15
_diffrn_reflns_limit_l_min -15
_diffrn_reflns_number 27013
_diffrn_reflns_theta_full 25.00
_diffrn_reflns_theta_max 28.83
_diffrn_reflns_theta_min 2.04
_diffrn_standards_decay_% 0
_diffrn_standards_interval_count 0
_diffrn_standards_interval_time 0
_diffrn_standards_number 0
_exptl_absorpt_coefficient_mu 1.492
_exptl_absorpt_correction_T_max 0.9427
_exptl_absorpt_correction_T_min 0.7546
_exptl_absorpt_correction_type multi-scan
_exptl_absorpt_process_details 'SADABS 2.03 (Sheldrick, 2001)'
_exptl_crystal_density_diffrn 1.569
_exptl_crystal_description 'rectangular plate'
_exptl_crystal_F_000 1116
_exptl_crystal_size_max 0.20
_exptl_crystal_size_mid 0.18
_exptl_crystal_size_min 0.04
_refine_diff_density_max 1.505
_refine_diff_density_min -0.556
_refine_diff_density_rms 0.076
_refine_ls_extinction_method none
_refine_ls_goodness_of_fit_ref 1.362
_refine_ls_hydrogen_treatment constr
_refine_ls_matrix_type full
_refine_ls_number_parameters 272
_refine_ls_number_reflns 5757
_refine_ls_number_restraints 0
_refine_ls_restrained_S_all 1.362
_refine_ls_R_factor_all 0.0389
_refine_ls_R_factor_gt 0.0214
_refine_ls_shift/su_max 0.000
_refine_ls_shift/su_mean 0.000
_refine_ls_structure_factor_coef Fsqd
_refine_ls_weighting_details 'calc w=1/[\s^2^(Fo^2^)+(0.0168P)^2^+0.0000P] where P=(Fo^2^+2Fc^2^)/3'
_refine_ls_weighting_scheme calc
_refine_ls_wR_factor_gt 0.0449
_refine_ls_wR_factor_ref 0.0474
_reflns_number_gt 4178
_reflns_number_total 5757
_reflns_threshold_expression >2sigma(I)
_cod_data_source_file ic301518g_si_002_1.cif
_cod_data_source_block xpl203
_cod_original_sg_symbol_H-M 'P 21/n'
_cod_database_code 4330281

loop_
_symmetry_equiv_pos_as_xyz
'x, y, z'
'-x+1/2, y+1/2, -z+1/2'
'-x, -y, -z'
'x-1/2, -y-1/2, z-1/2'

loop_
_atom_site_label
_atom_site_type_symbol
_atom_site_fract_x
_atom_site_fract_y
_atom_site_fract_z
_atom_site_U_iso_or_equiv
_atom_site_adp_type
_atom_site_occupancy
_atom_site_symmetry_multiplicity
_atom_site_calc_flag
_atom_site_refinement_flags
Pu1 Pu 0.5000 0.0000 0.5000 0.01927(4) Uani 1 2 d S
O1 O 0.71069(15) 0.06246(8) 0.52632(14) 0.0241(4) Uani 1 1 d .
O2 O 0.55141(15) 0.12583(8) 0.46135(14) 0.0245(4) Uani 1 1 d .
O3 O 0.74096(17) 0.17261(9) 0.48620(15) 0.0345(4) Uani 1 1 d .
O4 O 0.31741(16) 0.08104(9) 0.52634(14) 0.0266(4) Uani 1 1 d .
O5 O 0.20746(18) 0.13585(10) 0.38887(17) 0.0440(5) Uani 1 1 d .
O6 O 0.34956(16) 0.05602(8) 0.35168(14) 0.0268(4) Uani 1 1 d .
O7 O 0.52668(16) 0.07046(8) 0.67729(14) 0.0280(4) Uani 1 1 d .
O8 O 0.4217(2) 0.05122(10) 0.82981(15) 0.0454(5) Uani 1 1 d .
O9 O 0.39993(17) -0.01877(8) 0.68235(15) 0.0269(4) Uani 1 1 d .
N4 N 0.52970(18) 0.30317(10) 0.21967(16) 0.0227(4) Uani 1 1 d .
N1 N 0.67060(19) 0.12219(11) 0.49126(16) 0.0247(4) Uani 1 1 d .
N2 N 0.2874(2) 0.09274(11) 0.42067(18) 0.0284(5) Uani 1 1 d .
N3 N 0.4484(2) 0.03508(12) 0.73384(18) 0.0298(5) Uani 1 1 d .
C1 C 0.6624(2) 0.28515(13) 0.2727(2) 0.0276(6) Uani 1 1 d .
H1A H 0.6550 0.2448 0.3224 0.033 Uiso 1 1 calc R
H1B H 0.6929 0.3243 0.3201 0.033 Uiso 1 1 calc R
C2 C 0.7627(2) 0.26876(13) 0.1889(2) 0.0305(6) Uani 1 1 d .
H2A H 0.7405 0.2253 0.1489 0.037 Uiso 1 1 calc R
H2B H 0.7643 0.3062 0.1328 0.037 Uiso 1 1 calc R
C3 C 0.8937(2) 0.26165(14) 0.2514(2) 0.0350(6) Uani 1 1 d .
H3A H 0.8896 0.2272 0.3120 0.042 Uiso 1 1 calc R
H3B H 0.9185 0.3064 0.2860 0.042 Uiso 1 1 calc R
C4 C 0.9940(3) 0.23912(15) 0.1718(3) 0.0442(7) Uani 1 1 d .
H4A H 0.9671 0.1963 0.1338 0.066 Uiso 1 1 calc R
H4B H 1.0742 0.2315 0.2150 0.066 Uiso 1 1 calc R
H4C H 1.0042 0.2753 0.1160 0.066 Uiso 1 1 calc R
C5 C 0.4820(2) 0.24768(12) 0.13402(19) 0.0245(5) Uani 1 1 d .
H5A H 0.5365 0.2486 0.0705 0.029 Uiso 1 1 calc R
H5B H 0.3962 0.2606 0.1044 0.029 Uiso 1 1 calc R
C6 C 0.4781(3) 0.17277(12) 0.1790(2) 0.0319(6) Uani 1 1 d .
H6A H 0.4271 0.1712 0.2448 0.038 Uiso 1 1 calc R
H6B H 0.5644 0.1574 0.2030 0.038 Uiso 1 1 calc R
C7 C 0.4202(3) 0.12339(13) 0.0860(2) 0.0347(6) Uani 1 1 d .
H7A H 0.4589 0.1334 0.0151 0.042 Uiso 1 1 calc R
H7B H 0.4416 0.0753 0.1073 0.042 Uiso 1 1 calc R
C8 C 0.2763(3) 0.12952(16) 0.0658(2) 0.0415(7) Uani 1 1 d .
H8A H 0.2370 0.1202 0.1357 0.062 Uiso 1 1 calc R
H8B H 0.2461 0.0960 0.0089 0.062 Uiso 1 1 calc R
H8C H 0.2545 0.1762 0.0400 0.062 Uiso 1 1 calc R
C9 C 0.4426(2) 0.30797(13) 0.3180(2) 0.0287(6) Uani 1 1 d .
H9A H 0.4425 0.2627 0.3560 0.034 Uiso 1 1 calc R
H9B H 0.4787 0.3420 0.3727 0.034 Uiso 1 1 calc R
C10 C 0.3047(2) 0.32862(16) 0.2846(2) 0.0376(7) Uani 1 1 d .
H10A H 0.2633 0.2914 0.2390 0.045 Uiso 1 1 calc R
H10B H 0.3036 0.3709 0.2384 0.045 Uiso 1 1 calc R
C11 C 0.2304(3) 0.34165(17) 0.3898(2) 0.0443(7) Uani 1 1 d .
H11A H 0.1394 0.3417 0.3669 0.053 Uiso 1 1 calc R
H11B H 0.2467 0.3031 0.4430 0.053 Uiso 1 1 calc R
C12 C 0.2641(3) 0.4095(2) 0.4501(3) 0.0665(11) Uani 1 1 d .
H12A H 0.3529 0.4087 0.4774 0.100 Uiso 1 1 calc R
H12B H 0.2118 0.4151 0.5134 0.100 Uiso 1 1 calc R
H12C H 0.2493 0.4480 0.3979 0.100 Uiso 1 1 calc R
C13 C 0.5328(2) 0.37227(12) 0.1549(2) 0.0245(5) Uani 1 1 d .
H13A H 0.5943 0.3680 0.0972 0.029 Uiso 1 1 calc R
H13B H 0.4491 0.3799 0.1156 0.029 Uiso 1 1 calc R
C14 C 0.5671(3) 0.43659(12) 0.2275(2) 0.0324(6) Uani 1 1 d .
H14A H 0.6550 0.4329 0.2596 0.039 Uiso 1 1 calc R
H14B H 0.5115 0.4394 0.2901 0.039 Uiso 1 1 calc R
C15 C 0.5517(3) 0.50265(13) 0.1540(3) 0.0403(6) Uani 1 1 d .
H15A H 0.6082 0.4996 0.0922 0.048 Uiso 1 1 calc R
H15B H 0.4643 0.5052 0.1206 0.048 Uiso 1 1 calc R
C16 C 0.5821(3) 0.56864(15) 0.2218(3) 0.0611(10) Uani 1 1 d .
H16A H 0.5230 0.5733 0.2804 0.092 Uiso 1 1 calc R
H16B H 0.5745 0.6087 0.1719 0.092 Uiso 1 1 calc R
H16C H 0.6680 0.5659 0.2563 0.092 Uiso 1 1 calc R

loop_
_atom_site_aniso_label
_atom_site_aniso_U_11
_atom_site_aniso_U_22
_atom_site_aniso_U_33
_atom_site_aniso_U_23
_atom_site_aniso_U_13
_atom_site_aniso_U_12
Pu1 0.02419(6) 0.01614(6) 0.01724(6) -0.00216(6) -0.00026(4) 0.00058(7)
O1 0.0272(9) 0.0188(8) 0.0259(9) 0.0030(7) -0.0017(7) 0.0011(7)
O2 0.0249(9) 0.0221(8) 0.0257(9) -0.0010(7) -0.0032(7) 0.0008(7)
O3 0.0406(11) 0.0278(9) 0.0343(10) 0.0046(8) -0.0036(8) -0.0130(8)
O4 0.0306(10) 0.0264(9) 0.0229(9) -0.0003(8) 0.0016(7) 0.0038(8)
O5 0.0409(12) 0.0448(12) 0.0458(12) 0.0098(10) 0.0005(9) 0.0212(10)
O6 0.0310(10) 0.0254(9) 0.0238(9) -0.0001(7) 0.0007(7) 0.0026(7)
O7 0.0363(10) 0.0234(9) 0.0244(9) -0.0033(7) 0.0032(8) -0.0017(7)
O8 0.0665(14) 0.0466(12) 0.0245(10) -0.0115(9) 0.0129(10) 0.0012(11)
O9 0.0354(10) 0.0212(9) 0.0239(9) -0.0035(6) 0.0013(8) -0.0007(7)
N4 0.0260(11) 0.0240(10) 0.0179(10) 0.0027(8) -0.0004(8) -0.0010(8)
N1 0.0332(12) 0.0225(11) 0.0180(10) -0.0031(8) -0.0008(8) -0.0013(9)
N2 0.0301(12) 0.0253(11) 0.0298(12) 0.0046(9) 0.0016(9) 0.0016(9)
N3 0.0355(13) 0.0294(12) 0.0241(11) -0.0030(10) 0.0003(10) 0.0028(10)
C1 0.0285(14) 0.0264(13) 0.0264(13) 0.0030(10) -0.0072(10) 0.0006(11)
C2 0.0314(14) 0.0284(13) 0.0314(14) 0.0069(11) 0.0002(11) 0.0019(11)
C3 0.0320(15) 0.0263(14) 0.0461(17) 0.0012(12) -0.0026(12) -0.0020(11)
C4 0.0302(15) 0.0347(16) 0.068(2) 0.0097(15) 0.0024(14) 0.0001(12)
C5 0.0286(13) 0.0240(12) 0.0204(12) -0.0003(10) -0.0018(10) -0.0037(10)
C6 0.0393(16) 0.0261(13) 0.0296(14) 0.0035(11) -0.0029(12) -0.0044(11)
C7 0.0432(16) 0.0286(14) 0.0322(15) -0.0015(12) 0.0021(12) -0.0006(12)
C8 0.0485(18) 0.0386(17) 0.0362(16) -0.0015(13) -0.0062(14) -0.0052(14)
C9 0.0335(14) 0.0336(14) 0.0191(12) 0.0016(11) 0.0034(10) -0.0031(11)
C10 0.0295(15) 0.0577(19) 0.0257(14) -0.0004(13) 0.0033(11) -0.0051(13)
C11 0.0359(17) 0.065(2) 0.0327(16) 0.0003(15) 0.0085(13) 0.0022(15)
C12 0.052(2) 0.085(3) 0.063(2) -0.028(2) 0.0090(18) 0.008(2)
C13 0.0255(13) 0.0235(12) 0.0243(12) 0.0052(10) 0.0007(10) 0.0000(10)
C14 0.0365(15) 0.0265(14) 0.0339(15) -0.0011(12) 0.0008(12) -0.0034(12)
C15 0.0472(15) 0.0257(13) 0.0483(16) -0.0020(16) 0.0062(12) 0.0029(15)
C16 0.071(2) 0.0336(18) 0.079(3) -0.0105(18) 0.011(2) -0.0035(17)

loop_
_atom_type_symbol
_atom_type_description
_atom_type_scat_dispersion_real
_atom_type_scat_dispersion_imag
_atom_type_scat_source
C C 0.0033 0.0016 'International Tables Vol C Tables 4.2.6.8 and 6.1.1.4'
H H 0.0000 0.0000 'International Tables Vol C Tables 4.2.6.8 and 6.1.1.4'
N N 0.0061 0.0033 'International Tables Vol C Tables 4.2.6.8 and 6.1.1.4'
O O 0.0106 0.0060 'International Tables Vol C Tables 4.2.6.8 and 6.1.1.4'
Pu Pu -9.4100 4.3056 'International Tables Vol C Tables 4.2.6.8 and 6.1.1.4'

loop_
_geom_angle_atom_site_label_1
_geom_angle_atom_site_label_2
_geom_angle_atom_site_label_3
_geom_angle
_geom_angle_site_symmetry_1
_geom_angle_site_symmetry_3
O7 Pu1 O7 180.0 . 3_656
O7 Pu1 O9 128.34(5) . 3_656
O7 Pu1 O9 51.67(5) 3_656 3_656
O7 Pu1 O9 51.66(5) . .
O7 Pu1 O9 128.33(5) 3_656 .
O9 Pu1 O9 180.0 3_656 .
O7 Pu1 O4 113.46(6) . 3_656
O7 Pu1 O4 66.54(6) 3_656 3_656
O9 Pu1 O4 66.84(5) 3_656 3_656
O9 Pu1 O4 113.16(5) . 3_656
O7 Pu1 O4 66.54(6) . .
O7 Pu1 O4 113.46(6) 3_656 .
O9 Pu1 O4 113.16(5) 3_656 .
O9 Pu1 O4 66.84(5) . .
O4 Pu1 O4 180.0 3_656 .
O7 Pu1 O6 67.50(5) . 3_656
O7 Pu1 O6 112.50(5) 3_656 3_656
O9 Pu1 O6 112.34(6) 3_656 3_656
O9 Pu1 O6 67.66(6) . 3_656
O4 Pu1 O6 51.16(5) 3_656 3_656
O4 Pu1 O6 128.84(5) . 3_656
O7 Pu1 O6 112.50(5) . .
O7 Pu1 O6 67.50(5) 3_656 .
O9 Pu1 O6 67.66(6) 3_656 .
O9 Pu1 O6 112.34(6) . .
O4 Pu1 O6 128.84(5) 3_656 .
O4 Pu1 O6 51.16(5) . .
O6 Pu1 O6 180.0 3_656 .
O7 Pu1 O2 67.77(5) . .
O7 Pu1 O2 112.23(5) 3_656 .
O9 Pu1 O2 66.14(5) 3_656 .
O9 Pu1 O2 113.86(5) . .
O4 Pu1 O2 113.14(5) 3_656 .
O4 Pu1 O2 66.86(5) . .
O6 Pu1 O2 113.66(5) 3_656 .
O6 Pu1 O2 66.34(5) . .
O7 Pu1 O2 112.23(5) . 3_656
O7 Pu1 O2 67.77(5) 3_656 3_656
O9 Pu1 O2 113.86(5) 3_656 3_656
O9 Pu1 O2 66.14(5) . 3_656
O4 Pu1 O2 66.86(5) 3_656 3_656
O4 Pu1 O2 113.14(5) . 3_656
O6 Pu1 O2 66.34(5) 3_656 3_656
O6 Pu1 O2 113.66(5) . 3_656
O2 Pu1 O2 180.0 . 3_656
O7 Pu1 O1 113.98(5) . 3_656
O7 Pu1 O1 66.02(6) 3_656 3_656
O9 Pu1 O1 112.60(6) 3_656 3_656
O9 Pu1 O1 67.40(6) . 3_656
O4 Pu1 O1 111.53(6) 3_656 3_656
O4 Pu1 O1 68.47(6) . 3_656
O6 Pu1 O1 112.86(5) 3_656 3_656
O6 Pu1 O1 67.14(5) . 3_656
O2 Pu1 O1 129.08(5) . 3_656
O2 Pu1 O1 50.92(5) 3_656 3_656
O7 Pu1 O1 66.02(5) . .
O7 Pu1 O1 113.98(5) 3_656 .
O9 Pu1 O1 67.40(6) 3_656 .
O9 Pu1 O1 112.60(6) . .
O4 Pu1 O1 68.47(6) 3_656 .
O4 Pu1 O1 111.53(6) . .
O6 Pu1 O1 67.14(5) 3_656 .
O6 Pu1 O1 112.86(5) . .
O2 Pu1 O1 50.92(5) . .
O2 Pu1 O1 129.08(5) 3_656 .
O1 Pu1 O1 180.0 3_656 .
N1 O1 Pu1 96.72(13) . .
N1 O2 Pu1 96.71(13) . .
N2 O4 Pu1 97.16(13) . .
N2 O6 Pu1 96.56(13) . .
N3 O7 Pu1 96.52(13) . .
N3 O9 Pu1 96.67(13) . .
C5 N4 C13 106.71(17) . .
C5 N4 C1 111.24(18) . .
C13 N4 C1 110.42(17) . .
C5 N4 C9 110.95(18) . .
C13 N4 C9 111.23(18) . .
C1 N4 C9 106.35(17) . .
O3 N1 O1 122.4(2) . .
O3 N1 O2 122.0(2) . .
O1 N1 O2 115.64(19) . .
O3 N1 Pu1 179.20(15) . .
O1 N1 Pu1 57.85(11) . .
O2 N1 Pu1 57.79(11) . .
O5 N2 O4 122.3(2) . .
O5 N2 O6 123.0(2) . .
O4 N2 O6 114.75(19) . .
O5 N2 Pu1 174.19(17) . .
O4 N2 Pu1 57.27(11) . .
O6 N2 Pu1 57.76(11) . .
O8 N3 O9 122.1(2) . .
O8 N3 O7 122.9(2) . .
O9 N3 O7 115.02(19) . .
O8 N3 Pu1 177.05(18) . .
O9 N3 Pu1 57.55(11) . .
O7 N3 Pu1 57.57(11) . .
N4 C1 C2 115.65(19) . .
C3 C2 C1 110.3(2) . .
C2 C3 C4 111.6(2) . .
N4 C5 C6 115.92(18) . .
C5 C6 C7 110.2(2) . .
C8 C7 C6 113.8(2) . .
C10 C9 N4 115.36(19) . .
C9 C10 C11 111.2(2) . .
C12 C11 C10 113.9(3) . .
C14 C13 N4 115.35(19) . .
C13 C14 C15 109.5(2) . .
C16 C15 C14 112.2(3) . .

loop_
_geom_bond_atom_site_label_1
_geom_bond_atom_site_label_2
_geom_bond_distance
_geom_bond_site_symmetry_2
Pu1 O7 2.4736(16) .
Pu1 O7 2.4736(16) 3_656
Pu1 O9 2.4738(18) 3_656
Pu1 O9 2.4738(18) .
Pu1 O4 2.4891(16) 3_656
Pu1 O4 2.4891(16) .
Pu1 O6 2.4994(16) 3_656
Pu1 O6 2.4995(16) .
Pu1 O2 2.5002(16) .
Pu1 O2 2.5002(16) 3_656
Pu1 O1 2.5017(16) 3_656
Pu1 O1 2.5018(16) .
O1 N1 1.269(2) .
O2 N1 1.272(2) .
O3 N1 1.212(2) .
O4 N2 1.277(2) .
O5 N2 1.210(2) .
O6 N2 1.281(2) .
O7 N3 1.281(3) .
O8 N3 1.219(3) .
O9 N3 1.275(3) .
N4 C5 1.517(3) .
N4 C13 1.519(3) .
N4 C1 1.519(3) .
N4 C9 1.523(3) .
C1 C2 1.520(3) .
C2 C3 1.513(3) .
C3 C4 1.515(4) .
C5 C6 1.520(3) .
C6 C7 1.531(3) .
C7 C8 1.510(4) .
C9 C10 1.518(3) .
C10 C11 1.525(3) .
C11 C12 1.501(4) .
C13 C14 1.519(3) .
C14 C15 1.526(3) .
C15 C16 1.507(4) .
